data_4304499
loop_
_publ_author_name
'Paul D. Benny'
'Glenn A. Fugate'
'Adam O. Barden'
'Jennifer E. Morley'
'Elsa Silva-Lopez'
'Brendan Twamley'

_publ_contact_author_address
;University Research Office
University of Idaho
Moscow, 
ID 83844-3010
USA
;
_publ_contact_author_email btwamley@uidaho.edu
_publ_contact_author_fax '208 885 5752'
_publ_contact_author_name 'Brendan Twamley'
_publ_contact_author_phone '208 885 2847'
_publ_section_title
;
Metal-Assisted In Situ Formation of a Tridentate Acetylacetone Ligand for
Complexation of fac-Re(CO)3+ for Radiopharmaceutical Applications
;
_journal_name_full 'Inorganic Chemistry'
_journal_page_first 2240
_journal_page_last 2242
_journal_paper_doi 10.1021/ic701996e
_journal_volume 47
_journal_year 2008
_chemical_formula_moiety 'C13 H12 N O5 Re'
_chemical_formula_sum 'C13 H12 N O5 Re'
_chemical_formula_weight 448.44
_chemical_name_common Re(CO)3Pyacac
_chemical_name_systematic
; 
 ? 
;
_space_group_IT_number 14
_symmetry_cell_setting monoclinic
_symmetry_space_group_name_Hall '-P 2ybc'
_symmetry_space_group_name_H-M 'P 1 21/c 1'
_atom_sites_solution_hydrogens geom
_atom_sites_solution_primary direct
_atom_sites_solution_secondary difmap
_audit_creation_method SHELXL-97
_cell_angle_alpha 90.00
_cell_angle_beta 104.698(1)
_cell_angle_gamma 90.00
_cell_formula_units_Z 4
_cell_length_a 14.9940(7)
_cell_length_b 6.8687(3)
_cell_length_c 14.1746(6)
_cell_measurement_reflns_used 7793
_cell_measurement_temperature 86(2)
_cell_measurement_theta_max 30.06
_cell_measurement_theta_min 2.80
_cell_volume 1412.06(11)
_computing_cell_refinement 'Bruker SAINT+ v. 6.45a'
_computing_data_collection 'Bruker SMART v. 5.626'
_computing_data_reduction 'Bruker SAINT+ v. 6.45a'
_computing_molecular_graphics 'XP, Bruker SHELXTL v. 6.12'
_computing_publication_material 'XCIF, Bruker SHELXTL v. 6.12'
_computing_structure_refinement 'XL, Bruker SHELXTL v. 6.12'
_computing_structure_solution 'XS, Bruker SHELXTL v. 6.12'
_diffrn_ambient_temperature 86(2)
_diffrn_detector_area_resol_mean 8.3
_diffrn_measured_fraction_theta_full 1.000
_diffrn_measured_fraction_theta_max 1.000
_diffrn_measurement_device_type 'Bruker/Siemens SMART APEX'
_diffrn_measurement_method '\w scans'
_diffrn_radiation_monochromator graphite
_diffrn_radiation_source 'normal-focus sealed tube'
_diffrn_radiation_type MoK\a
_diffrn_radiation_wavelength 0.71073
_diffrn_reflns_av_R_equivalents 0.0307
_diffrn_reflns_av_sigmaI/netI 0.0209
_diffrn_reflns_limit_h_max 17
_diffrn_reflns_limit_h_min -17
_diffrn_reflns_limit_k_max 8
_diffrn_reflns_limit_k_min -8
_diffrn_reflns_limit_l_max 17
_diffrn_reflns_limit_l_min -17
_diffrn_reflns_number 20840
_diffrn_reflns_theta_full 25.24
_diffrn_reflns_theta_max 25.24
_diffrn_reflns_theta_min 2.81
_diffrn_standards_number 0
_exptl_absorpt_coefficient_mu 8.623
_exptl_absorpt_correction_T_max 0.275
_exptl_absorpt_correction_T_min 0.091
_exptl_absorpt_correction_type multi-scan
_exptl_absorpt_process_details 'SADABS; Bruker, 2001'
_exptl_crystal_colour colorless
_exptl_crystal_density_diffrn 2.109
_exptl_crystal_density_method 'not measured'
_exptl_crystal_description block
_exptl_crystal_F_000 848
_exptl_crystal_size_max 0.38
_exptl_crystal_size_mid 0.25
_exptl_crystal_size_min 0.15
_refine_diff_density_max 0.680
_refine_diff_density_min -0.548
_refine_diff_density_rms 0.088
_refine_ls_extinction_method none
_refine_ls_goodness_of_fit_ref 1.115
_refine_ls_hydrogen_treatment constr
_refine_ls_matrix_type full
_refine_ls_number_parameters 183
_refine_ls_number_reflns 2551
_refine_ls_number_restraints 0
_refine_ls_restrained_S_all 1.115
_refine_ls_R_factor_all 0.0158
_refine_ls_R_factor_gt 0.0154
_refine_ls_shift/su_max 0.001
_refine_ls_shift/su_mean 0.000
_refine_ls_structure_factor_coef Fsqd
_refine_ls_weighting_details 'calc w=1/[\s^2^(Fo^2^)+(0.0131P)^2^+2.2971P] where P=(Fo^2^+2Fc^2^)/3'
_refine_ls_weighting_scheme calc
_refine_ls_wR_factor_gt 0.0377
_refine_ls_wR_factor_ref 0.0380
_reflns_number_gt 2503
_reflns_number_total 2551
_reflns_threshold_expression I>2\s(I)
_cod_data_source_file ic701996e-file001_2.cif
_cod_data_source_block 2
_cod_depositor_comments
;
The following automatic conversions were performed:
'_symmetry_cell_setting' value 'Monoclinic' changed to 'monoclinic'
according to '/home/saulius/struct/CIF-dictionaries/cif_core.dic'
dictionary named 'cif_core.dic' version 2.4.1 from 2010-06-29.

Automatic conversion script
Id: cif_fix_enum 1527 2010-12-29 10:47:43Z saulius 
;
_cod_database_code 4304499

loop_
_symmetry_equiv_pos_as_xyz
'x, y, z'
'-x, y+1/2, -z+1/2'
'-x, -y, -z'
'x, -y-1/2, z-1/2'

loop_
_atom_site_label
_atom_site_type_symbol
_atom_site_fract_x
_atom_site_fract_y
_atom_site_fract_z
_atom_site_U_iso_or_equiv
_atom_site_adp_type
_atom_site_occupancy
_atom_site_symmetry_multiplicity
_atom_site_calc_flag
_atom_site_refinement_flags
_atom_site_disorder_assembly
_atom_site_disorder_group
C1 C 0.9625(2) 0.4073(5) 0.1721(2) 0.0257(7) Uani 1 1 d . . .
H1A H 0.9959 0.4165 0.2410 0.039 Uiso 1 1 calc R . .
H1B H 1.0067 0.4093 0.1316 0.039 Uiso 1 1 calc R . .
H1C H 0.9273 0.2855 0.1609 0.039 Uiso 1 1 calc R . .
C2 C 0.8975(2) 0.5772(5) 0.1455(2) 0.0179(6) Uani 1 1 d . . .
C3 C 0.9059(2) 0.7050(4) 0.0720(2) 0.0199(7) Uani 1 1 d . . .
H3 H 0.9535 0.6794 0.0405 0.024 Uiso 1 1 calc R . .
C4 C 0.85000(19) 0.8683(4) 0.0403(2) 0.0170(6) Uani 1 1 d . . .
C5 C 0.8685(2) 0.9934(5) -0.0401(2) 0.0232(7) Uani 1 1 d . . .
H5A H 0.8109 1.0145 -0.0901 0.035 Uiso 1 1 calc R . .
H5B H 0.9131 0.9279 -0.0692 0.035 Uiso 1 1 calc R . .
H5C H 0.8937 1.1191 -0.0131 0.035 Uiso 1 1 calc R . .
C6 C 0.7835(2) 0.9472(5) 0.2860(2) 0.0191(6) Uani 1 1 d . . .
C7 C 0.6220(2) 0.9513(4) 0.1581(2) 0.0165(6) Uani 1 1 d . . .
C8 C 0.6702(2) 0.6339(4) 0.2617(2) 0.0171(6) Uani 1 1 d . . .
C9 C 0.6024(2) 0.6676(4) -0.0272(2) 0.0171(6) Uani 1 1 d . . .
H9 H 0.5882 0.8025 -0.0283 0.021 Uiso 1 1 calc R . .
C10 C 0.5604(2) 0.5554(4) -0.1066(2) 0.0182(6) Uani 1 1 d . . .
H10 H 0.5174 0.6121 -0.1606 0.022 Uiso 1 1 calc R . .
C11 C 0.5816(2) 0.3592(4) -0.1070(2) 0.0180(6) Uani 1 1 d . . .
H11 H 0.5542 0.2794 -0.1614 0.022 Uiso 1 1 calc R . .
C12 C 0.6438(2) 0.2819(4) -0.0259(2) 0.0179(6) Uani 1 1 d . . .
H12 H 0.6597 0.1478 -0.0240 0.021 Uiso 1 1 calc R . .
C13 C 0.6821(2) 0.4019(4) 0.0517(2) 0.0164(6) Uani 1 1 d . . .
H13 H 0.7238 0.3472 0.1072 0.020 Uiso 1 1 calc R . .
N1 N 0.66288(16) 0.5939(3) 0.05224(17) 0.0135(5) Uani 1 1 d . . .
O1 O 0.83766(13) 0.5873(3) 0.19522(14) 0.0172(4) Uani 1 1 d . . .
O2 O 0.78320(13) 0.9234(3) 0.07433(14) 0.0174(4) Uani 1 1 d . . .
O3 O 0.81651(16) 1.0469(4) 0.35071(17) 0.0307(5) Uani 1 1 d . . .
O4 O 0.55812(15) 1.0534(3) 0.14702(15) 0.0214(5) Uani 1 1 d . . .
O5 O 0.63504(15) 0.5398(3) 0.30954(15) 0.0225(5) Uani 1 1 d . . .
Re1 Re 0.725161(7) 0.782259(16) 0.178007(8) 0.01265(5) Uani 1 1 d . . .

loop_
_atom_site_aniso_label
_atom_site_aniso_U_11
_atom_site_aniso_U_22
_atom_site_aniso_U_33
_atom_site_aniso_U_23
_atom_site_aniso_U_13
_atom_site_aniso_U_12
C1 0.0201(16) 0.0285(18) 0.0286(17) 0.0005(14) 0.0063(13) 0.0083(13)
C2 0.0122(14) 0.0225(16) 0.0165(14) -0.0049(12) -0.0009(11) -0.0022(12)
C3 0.0142(15) 0.0266(18) 0.0193(16) -0.0032(12) 0.0048(12) -0.0003(12)
C4 0.0128(14) 0.0223(16) 0.0146(14) -0.0043(12) 0.0011(11) -0.0060(12)
C5 0.0168(15) 0.0324(18) 0.0201(15) 0.0031(13) 0.0043(12) -0.0046(13)
C6 0.0134(14) 0.0218(16) 0.0227(16) 0.0020(13) 0.0055(12) 0.0021(12)
C7 0.0208(16) 0.0171(15) 0.0130(14) -0.0006(11) 0.0066(12) -0.0050(12)
C8 0.0166(14) 0.0174(15) 0.0163(14) -0.0028(12) 0.0023(12) 0.0046(12)
C9 0.0177(15) 0.0151(14) 0.0194(15) 0.0016(12) 0.0064(12) 0.0032(12)
C10 0.0172(15) 0.0207(16) 0.0163(14) 0.0030(12) 0.0036(12) 0.0021(12)
C11 0.0195(15) 0.0192(16) 0.0158(14) -0.0020(12) 0.0055(12) -0.0022(12)
C12 0.0198(16) 0.0150(15) 0.0203(16) 0.0019(11) 0.0077(13) 0.0010(11)
C13 0.0142(14) 0.0176(15) 0.0179(14) 0.0042(12) 0.0046(11) 0.0033(11)
N1 0.0117(12) 0.0159(12) 0.0135(12) 0.0027(9) 0.0045(9) -0.0001(9)
O1 0.0149(10) 0.0191(11) 0.0174(10) 0.0022(8) 0.0038(8) 0.0037(8)
O2 0.0151(10) 0.0197(10) 0.0176(10) 0.0031(8) 0.0047(8) 0.0001(8)
O3 0.0272(13) 0.0321(14) 0.0288(13) -0.0114(11) -0.0003(10) -0.0019(10)
O4 0.0194(11) 0.0213(11) 0.0242(11) 0.0034(9) 0.0069(9) 0.0083(9)
O5 0.0236(12) 0.0235(12) 0.0227(11) 0.0046(9) 0.0103(9) -0.0005(9)
Re1 0.01109(7) 0.01393(8) 0.01292(8) 0.00107(4) 0.00304(5) 0.00148(4)

loop_
_atom_type_symbol
_atom_type_description
_atom_type_scat_dispersion_real
_atom_type_scat_dispersion_imag
_atom_type_scat_source
C C 0.0033 0.0016 'International Tables Vol C Tables 4.2.6.8 and 6.1.1.4'
H H 0.0000 0.0000 'International Tables Vol C Tables 4.2.6.8 and 6.1.1.4'
N N 0.0061 0.0033 'International Tables Vol C Tables 4.2.6.8 and 6.1.1.4'
O O 0.0106 0.0060 'International Tables Vol C Tables 4.2.6.8 and 6.1.1.4'
Re Re -1.0185 7.2310 'International Tables Vol C Tables 4.2.6.8 and 6.1.1.4'

loop_
_geom_angle_atom_site_label_1
_geom_angle_atom_site_label_2
_geom_angle_atom_site_label_3
_geom_angle
_geom_angle_site_symmetry_1
_geom_angle_site_symmetry_3
_geom_angle_publ_flag
C2 C1 H1A 109.5 . . ?
C2 C1 H1B 109.5 . . ?
H1A C1 H1B 109.5 . . ?
C2 C1 H1C 109.5 . . ?
H1A C1 H1C 109.5 . . ?
H1B C1 H1C 109.5 . . ?
O1 C2 C3 126.0(3) . . ?
O1 C2 C1 113.9(3) . . ?
C3 C2 C1 120.0(3) . . ?
C2 C3 C4 125.7(3) . . ?
C2 C3 H3 117.1 . . ?
C4 C3 H3 117.1 . . ?
O2 C4 C3 125.3(3) . . ?
O2 C4 C5 115.5(3) . . ?
C3 C4 C5 119.2(3) . . ?
C4 C5 H5A 109.5 . . ?
C4 C5 H5B 109.5 . . ?
H5A C5 H5B 109.5 . . ?
C4 C5 H5C 109.5 . . ?
H5A C5 H5C 109.5 . . ?
H5B C5 H5C 109.5 . . ?
O3 C6 Re1 178.5(3) . . ?
O4 C7 Re1 178.8(3) . . ?
O5 C8 Re1 177.4(3) . . ?
N1 C9 C10 122.8(3) . . ?
N1 C9 H9 118.6 . . ?
C10 C9 H9 118.6 . . ?
C9 C10 C11 119.3(3) . . ?
C9 C10 H10 120.3 . . ?
C11 C10 H10 120.3 . . ?
C10 C11 C12 118.4(3) . . ?
C10 C11 H11 120.8 . . ?
C12 C11 H11 120.8 . . ?
C13 C12 C11 119.2(3) . . ?
C13 C12 H12 120.4 . . ?
C11 C12 H12 120.4 . . ?
N1 C13 C12 122.9(3) . . ?
N1 C13 H13 118.6 . . ?
C12 C13 H13 118.6 . . ?
C13 N1 C9 117.4(2) . . ?
C13 N1 Re1 121.98(19) . . ?
C9 N1 Re1 120.64(19) . . ?
C2 O1 Re1 128.46(19) . . ?
C4 O2 Re1 128.78(19) . . ?
C7 Re1 C8 87.40(12) . . ?
C7 Re1 C6 86.99(12) . . ?
C8 Re1 C6 90.05(13) . . ?
C7 Re1 O1 177.72(10) . . ?
C8 Re1 O1 92.76(10) . . ?
C6 Re1 O1 95.29(10) . . ?
C7 Re1 O2 94.55(10) . . ?
C8 Re1 O2 174.08(10) . . ?
C6 Re1 O2 95.62(11) . . ?
O1 Re1 O2 85.07(8) . . ?
C7 Re1 N1 94.39(10) . . ?
C8 Re1 N1 91.62(11) . . ?
C6 Re1 N1 177.88(10) . . ?
O1 Re1 N1 83.33(8) . . ?
O2 Re1 N1 82.67(8) . . ?

loop_
_geom_bond_atom_site_label_1
_geom_bond_atom_site_label_2
_geom_bond_distance
_geom_bond_site_symmetry_2
_geom_bond_publ_flag
C1 C2 1.506(4) . ?
C1 H1A 0.9800 . ?
C1 H1B 0.9800 . ?
C1 H1C 0.9800 . ?
C2 O1 1.276(4) . ?
C2 C3 1.392(4) . ?
C3 C4 1.404(4) . ?
C3 H3 0.9500 . ?
C4 O2 1.274(4) . ?
C4 C5 1.508(4) . ?
C5 H5A 0.9800 . ?
C5 H5B 0.9800 . ?
C5 H5C 0.9800 . ?
C6 O3 1.151(4) . ?
C6 Re1 1.926(3) . ?
C7 O4 1.166(4) . ?
C7 Re1 1.896(3) . ?
C8 O5 1.156(4) . ?
C8 Re1 1.903(3) . ?
C9 N1 1.352(4) . ?
C9 C10 1.377(4) . ?
C9 H9 0.9500 . ?
C10 C11 1.385(4) . ?
C10 H10 0.9500 . ?
C11 C12 1.389(4) . ?
C11 H11 0.9500 . ?
C12 C13 1.378(4) . ?
C12 H12 0.9500 . ?
C13 N1 1.350(4) . ?
C13 H13 0.9500 . ?
N1 Re1 2.209(2) . ?
O1 Re1 2.1189(19) . ?
O2 Re1 2.1226(19) . ?

loop_
_geom_hbond_atom_site_label_D
_geom_hbond_atom_site_label_H
_geom_hbond_atom_site_label_A
_geom_hbond_distance_DH
_geom_hbond_distance_HA
_geom_hbond_distance_DA
_geom_hbond_angle_DHA
_geom_hbond_site_symmetry_A
C9 H9 O4 0.95 2.60 3.206(4) 122.1 3_675
C9 H9 O5 0.95 2.79 3.195(4) 106.9 4_575
C10 H10 O4 0.95 2.59 3.192(4) 121.6 3_675
C11 H11 O5 0.95 2.59 3.168(4) 119.6 4_565
C12 H12 O2 0.95 2.54 3.309(4) 138.4 1_545
C13 H13 O1 0.95 2.47 2.965(4) 112.3 .
